data_7705812
loop_
_publ_author_name
'Kuzniak-Glanowska, Emilia'
'Glosz, Dorota'
'Niedzielski, Grzegorz'
'Kobylarczyk, Jedrzej'
'Srebro-Hooper, Monika'
'Hooper, James G. M.'
'Podgajny, Robert'

_publ_section_title
;
 Binding of anionic Pt(ii) complexes in a dedicated organic matrix:
 towards new binary crystalline composites.
;
_journal_issue 1
_journal_name_full 'Dalton transactions (Cambridge, England : 2003)'
_journal_page_first 170
_journal_page_last 185
_journal_paper_doi 10.1039/d0dt03535a
_journal_volume 50
_journal_year 2021
_chemical_formula_moiety '2(C24 H20 P), Br4 Pt'
_chemical_formula_sum 'C48 H40 Br4 P2 Pt'
_chemical_formula_weight 1193.47
_space_group_crystal_system triclinic
_space_group_IT_number 2
_space_group_name_Hall '-P 1'
_space_group_name_H-M_alt 'P -1'
_atom_sites_solution_hydrogens geom
_atom_sites_solution_primary dual
_audit_creation_date 2020-10-08
_audit_creation_method
;
Olex2 1.3
(compiled 2020.06.28 svn.raecde09e for OlexSys, GUI svn.r6132)
;
_audit_update_record
;
2020-10-08 deposited with the CCDC.	2020-11-24 downloaded from the CCDC.
;
_cell_angle_alpha 91.767(18)
_cell_angle_beta 92.28(2)
_cell_angle_gamma 101.670(14)
_cell_formula_units_Z 2
_cell_length_a 10.165(6)
_cell_length_b 14.041(9)
_cell_length_c 14.832(8)
_cell_measurement_reflns_used 7393
_cell_measurement_temperature 100
_cell_measurement_theta_max 25.29
_cell_measurement_theta_min 2.40
_cell_volume 2070(2)
_computing_molecular_graphics 'Olex2 1.3 (Dolomanov et al., 2009)'
_computing_publication_material 'Olex2 1.3 (Dolomanov et al., 2009)'
_computing_structure_refinement 'SHELXL 2018/3 (Sheldrick, 2015)'
_computing_structure_solution 'SHELXT 2014/5 (Sheldrick, 2014)'
_diffrn_ambient_temperature 100
_diffrn_measured_fraction_theta_full 0.976
_diffrn_measured_fraction_theta_max 0.976
_diffrn_measurement_device_type 'Bruker APEX-II CCD'
_diffrn_measurement_method '\f and \w scans'
_diffrn_radiation_type MoK\a
_diffrn_radiation_wavelength 0.71073
_diffrn_reflns_av_R_equivalents 0.0420
_diffrn_reflns_av_unetI/netI 0.0551
_diffrn_reflns_Laue_measured_fraction_full 0.976
_diffrn_reflns_Laue_measured_fraction_max 0.976
_diffrn_reflns_limit_h_max 12
_diffrn_reflns_limit_h_min -12
_diffrn_reflns_limit_k_max 16
_diffrn_reflns_limit_k_min -16
_diffrn_reflns_limit_l_max 17
_diffrn_reflns_limit_l_min -17
_diffrn_reflns_number 16523
_diffrn_reflns_point_group_measured_fraction_full 0.976
_diffrn_reflns_point_group_measured_fraction_max 0.976
_diffrn_reflns_theta_full 25.182
_diffrn_reflns_theta_max 25.182
_diffrn_reflns_theta_min 2.413
_diffrn_source_current 22.0
_diffrn_source_power 0.99
_diffrn_source_voltage 45.0
_diffrn_standards_number 0
_exptl_absorpt_coefficient_mu 7.362
_exptl_absorpt_correction_T_max 0.7452
_exptl_absorpt_correction_T_min 0.4574
_exptl_absorpt_correction_type multi-scan
_exptl_absorpt_process_details
;
SADABS-2016/2 (Bruker,2016/2) was used for absorption correction.
wR2(int) was 0.1070 before and 0.0508 after correction.
The Ratio of minimum to maximum transmission is 0.6138.
The \l/2 correction factor is Not present.
;
_exptl_crystal_colour brown
_exptl_crystal_colour_primary brown
_exptl_crystal_density_diffrn 1.915
_exptl_crystal_description block
_exptl_crystal_F_000 1152
_exptl_crystal_size_max 0.45
_exptl_crystal_size_mid 0.44
_exptl_crystal_size_min 0.38
_refine_diff_density_max 3.355
_refine_diff_density_min -2.534
_refine_diff_density_rms 0.234
_refine_ls_extinction_method none
_refine_ls_goodness_of_fit_ref 1.046
_refine_ls_hydrogen_treatment constr
_refine_ls_matrix_type full
_refine_ls_number_parameters 499
_refine_ls_number_reflns 7254
_refine_ls_number_restraints 18
_refine_ls_restrained_S_all 1.045
_refine_ls_R_factor_all 0.0651
_refine_ls_R_factor_gt 0.0487
_refine_ls_shift/su_max 0.001
_refine_ls_shift/su_mean 0.000
_refine_ls_structure_factor_coef Fsqd
_refine_ls_weighting_details 'w=1/[\s^2^(Fo^2^)+(0.0595P)^2^+25.4116P] where P=(Fo^2^+2Fc^2^)/3'
_refine_ls_weighting_scheme calc
_refine_ls_wR_factor_gt 0.1245
_refine_ls_wR_factor_ref 0.1340
_reflns_Friedel_coverage 0.000
_reflns_number_gt 5792
_reflns_number_total 7254
_reflns_threshold_expression 'I > 2\s(I)'
_cod_data_source_file d0dt03535a2.cif
_cod_data_source_block Br_salt
_cod_depositor_comments 'Adding full bibliography for 7705810--7705812.cif.'
_cod_database_code 7705812
_shelx_shelxl_version_number 2018/3
_shelx_space_group_comment
;
The symmetry employed for this shelxl refinement is uniquely defined
by the following loop, which should always be used as a source of
symmetry information in preference to the above space-group names.
They are only intended as comments.
;
_shelx_estimated_absorpt_t_max 0.166
_shelx_estimated_absorpt_t_min 0.136
_olex2_refinement_description
;
1. Fixed Uiso
 At 1.2 times of:
  All C(H) groups
2. Uiso/Uaniso restraints and constraints
C210 \\sim C211: within 3A with sigma of 0.01 and sigma for terminal atoms of
0.02 within 3A
Uanis(C206) \\sim Ueq: with sigma of 0.005 and sigma for terminal atoms of 0.2
Uanis(C118) \\sim Ueq: with sigma of 0.005 and sigma for terminal atoms of 0.2
3.a Aromatic/amide H refined with riding coordinates:
 C201(H201), C221(H221), C115(H115), C109(H109), C108(H108), C110(H110),
 C222(H222), C116(H116), C204(H204), C203(H203), C113(H113), C219(H219),
 C111(H111), C220(H220), C209(H209), C107(H107), C223(H223), C114(H114),
 C207(H207), C202(H202), C217(H217), C121(H121), C210(H210), C123(H123),
 C205(H205), C216(H216), C214(H214), C208(H208), C215(H215), C122(H122),
 C213(H213), C101(H101), C120(H120), C117(H117), C104(H104), C105(H105),
 C211(H211), C103(H103), C119(H119), C102(H102)
;
_olex2_submission_special_instructions 'No special instructions were received'

loop_
_space_group_symop_operation_xyz
'x, y, z'
'-x, -y, -z'

loop_
_atom_site_label
_atom_site_type_symbol
_atom_site_fract_x
_atom_site_fract_y
_atom_site_fract_z
_atom_site_U_iso_or_equiv
_atom_site_adp_type
_atom_site_occupancy
_atom_site_site_symmetry_order
_atom_site_calc_flag
_atom_site_refinement_flags_posn
_atom_site_refinement_flags_adp
_atom_site_refinement_flags_occupancy
_atom_site_disorder_assembly
_atom_site_disorder_group
Pt1 Pt 0.500000 1.000000 0.500000 0.01151(13) Uani 1 2 d S . P . .
Pt2 Pt 0.000000 0.500000 1.000000 0.01309(13) Uani 1 2 d S . P A 1
Br20 Br 0.05347(10) 0.61308(7) 1.12950(6) 0.0246(2) Uani 1 1 d . . . A 1
Br11 Br 0.48174(10) 1.08973(7) 0.36424(6) 0.0255(2) Uani 1 1 d . . . . .
Br21 Br 0.23567(10) 0.50676(7) 0.97754(7) 0.0281(2) Uani 1 1 d . . . A 1
Br10 Br 0.72338(11) 0.98655(8) 0.46621(7) 0.0337(3) Uani 1 1 d . . . . .
P2 P 0.2379(2) 0.08504(15) 0.89173(13) 0.0083(4) Uani 1 1 d . . . . .
P1 P 0.7738(2) 0.57000(15) 0.59742(14) 0.0099(4) Uani 1 1 d . . . . .
C201 C 0.4259(8) 0.1195(6) 0.7639(5) 0.0128(17) Uani 1 1 d . . . . .
H201 H 0.377092 0.060548 0.735739 0.015 Uiso 1 1 calc R U . . .
C221 C 0.2975(9) -0.2185(6) 0.9573(5) 0.0149(18) Uani 1 1 d . . . . .
H221 H 0.310060 -0.280643 0.974908 0.018 Uiso 1 1 calc R U . . .
C115 C 0.7625(9) 0.2456(6) 0.5578(5) 0.0158(18) Uani 1 1 d . . . . .
H115 H 0.760294 0.178440 0.545907 0.019 Uiso 1 1 calc R U . . .
C109 C 1.1599(8) 0.7388(7) 0.7388(6) 0.0165(18) Uani 1 1 d . . . . .
H109 H 1.237541 0.775762 0.770436 0.020 Uiso 1 1 calc R U . . .
C108 C 1.0876(9) 0.6542(7) 0.7761(6) 0.0170(19) Uani 1 1 d . . . . .
H108 H 1.118015 0.632134 0.831542 0.020 Uiso 1 1 calc R U . . .
C110 C 1.1188(8) 0.7683(6) 0.6571(5) 0.0138(17) Uani 1 1 d . . . . .
H110 H 1.170137 0.824082 0.631149 0.017 Uiso 1 1 calc R U . . .
C112 C 0.7718(8) 0.4428(6) 0.5879(5) 0.0110(17) Uani 1 1 d . . . . .
C222 C 0.1720(8) -0.1957(6) 0.9600(5) 0.0122(17) Uani 1 1 d . . . . .
H222 H 0.098041 -0.242312 0.979054 0.015 Uiso 1 1 calc R U . . .
C116 C 0.6481(9) 0.2839(6) 0.5395(5) 0.0164(19) Uani 1 1 d . . . . .
H116 H 0.567670 0.242673 0.515504 0.020 Uiso 1 1 calc R U . . .
C204 C 0.5672(8) 0.2918(6) 0.8459(5) 0.0134(17) Uani 1 1 d . . . . .
H204 H 0.616695 0.350472 0.874247 0.016 Uiso 1 1 calc R U . . .
C203 C 0.6092(8) 0.2564(6) 0.7659(5) 0.0131(17) Uani 1 1 d . . . . .
H203 H 0.686096 0.291852 0.738641 0.016 Uiso 1 1 calc R U . . .
C113 C 0.8848(9) 0.4049(6) 0.6066(5) 0.0132(17) Uani 1 1 d . . . . .
H113 H 0.966258 0.446485 0.628478 0.016 Uiso 1 1 calc R U . . .
C219 C 0.3886(8) -0.0594(6) 0.9060(5) 0.0132(17) Uani 1 1 d . . . . .
H219 H 0.463389 -0.012464 0.888541 0.016 Uiso 1 1 calc R U . . .
C111 C 1.0039(8) 0.7177(6) 0.6126(5) 0.0120(17) Uani 1 1 d . . . . .
H111 H 0.974855 0.738649 0.556213 0.014 Uiso 1 1 calc R U . . .
C220 C 0.4048(9) -0.1512(7) 0.9291(6) 0.0179(19) Uani 1 1 d . . . . .
H220 H 0.490434 -0.168060 0.925414 0.021 Uiso 1 1 calc R U . . .
C209 C 0.1958(8) 0.2247(6) 1.1665(6) 0.0151(18) Uani 1 1 d . . . . .
H209 H 0.186253 0.253709 1.223914 0.018 Uiso 1 1 calc R U . . .
C107 C 0.9728(9) 0.6039(6) 0.7313(6) 0.0152(18) Uani 1 1 d . . . . .
H107 H 0.922830 0.547106 0.756377 0.018 Uiso 1 1 calc R U . . .
C223 C 0.1537(8) -0.1052(6) 0.9349(5) 0.0130(17) Uani 1 1 d . . . . .
H223 H 0.066783 -0.090019 0.935583 0.016 Uiso 1 1 calc R U . . .
C114 C 0.8787(9) 0.3056(7) 0.5933(6) 0.0187(19) Uani 1 1 d . . . . .
H114 H 0.955000 0.278975 0.608704 0.022 Uiso 1 1 calc R U . . .
C200 C 0.3825(8) 0.1548(6) 0.8433(5) 0.0093(16) Uani 1 1 d . . . . .
C207 C 0.1905(8) 0.2337(6) 1.0068(5) 0.0126(17) Uani 1 1 d . . . . .
H207 H 0.180383 0.268770 0.954144 0.015 Uiso 1 1 calc R U . . .
C202 C 0.5396(9) 0.1697(6) 0.7256(6) 0.0142(18) Uani 1 1 d . . . . .
H202 H 0.569992 0.144802 0.671717 0.017 Uiso 1 1 calc R U . . .
C217 C -0.0060(9) 0.1286(7) 0.8338(6) 0.0165(18) Uani 1 1 d . . . . .
H217 H -0.000553 0.168654 0.887220 0.020 Uiso 1 1 calc R U . . .
C121 C 0.4535(9) 0.6130(7) 0.7902(6) 0.022(2) Uani 1 1 d . . . . .
H121 H 0.387789 0.622311 0.831539 0.026 Uiso 1 1 calc R U . . .
C210 C 0.2251(8) 0.1324(7) 1.1612(6) 0.0167(18) Uani 1 1 d . U . . .
H210 H 0.239078 0.099357 1.214613 0.020 Uiso 1 1 calc R U . . .
C123 C 0.6273(9) 0.5325(7) 0.7470(6) 0.0185(19) Uani 1 1 d . . . . .
H123 H 0.683160 0.487165 0.758778 0.022 Uiso 1 1 calc R U . . .
C205 C 0.4533(8) 0.2415(6) 0.8841(5) 0.0136(18) Uani 1 1 d . . . . .
H205 H 0.423409 0.266139 0.938259 0.016 Uiso 1 1 calc R U . . .
C216 C -0.1135(9) 0.1211(7) 0.7721(7) 0.022(2) Uani 1 1 d . . . . .
H216 H -0.182439 0.156055 0.783377 0.027 Uiso 1 1 calc R U . . .
C212 C 0.0943(8) 0.0767(6) 0.8169(5) 0.0090(16) Uani 1 1 d . . . . .
C106 C 0.9292(8) 0.6346(6) 0.6509(5) 0.0114(17) Uani 1 1 d . . . . .
C214 C -0.0235(9) 0.0128(7) 0.6772(6) 0.020(2) Uani 1 1 d . . . . .
H214 H -0.029372 -0.026606 0.623394 0.024 Uiso 1 1 calc R U . . .
C208 C 0.1802(8) 0.2747(6) 1.0902(6) 0.0155(18) Uani 1 1 d . . . . .
H208 H 0.162220 0.338403 1.095341 0.019 Uiso 1 1 calc R U . . .
C215 C -0.1217(9) 0.0634(7) 0.6944(6) 0.021(2) Uani 1 1 d . . . . .
H215 H -0.196113 0.058808 0.652500 0.025 Uiso 1 1 calc R U . . .
C206 C 0.2163(8) 0.1387(6) 0.9994(5) 0.0088(16) Uani 1 1 d . U . . .
C122 C 0.5340(9) 0.5467(7) 0.8082(6) 0.021(2) Uani 1 1 d . . . . .
H122 H 0.525099 0.511412 0.861975 0.026 Uiso 1 1 calc R U . . .
C213 C 0.0849(9) 0.0188(7) 0.7385(6) 0.0165(18) Uani 1 1 d . . . . .
H213 H 0.152874 -0.016800 0.726742 0.020 Uiso 1 1 calc R U . . .
C218 C 0.2625(8) -0.0363(6) 0.9087(5) 0.0118(17) Uani 1 1 d . . . . .
C101 C 0.7443(8) 0.7105(7) 0.4720(6) 0.0177(19) Uani 1 1 d . . . . .
H101 H 0.739667 0.753118 0.522212 0.021 Uiso 1 1 calc R U . . .
C120 C 0.4672(9) 0.6648(7) 0.7141(7) 0.023(2) Uani 1 1 d . . . . .
H120 H 0.412417 0.711137 0.703601 0.028 Uiso 1 1 calc R U . . .
C117 C 0.6523(9) 0.3814(6) 0.5563(6) 0.0156(18) Uani 1 1 d . . . . .
H117 H 0.573505 0.406917 0.546402 0.019 Uiso 1 1 calc R U . . .
C104 C 0.7611(9) 0.5865(7) 0.3254(6) 0.022(2) Uani 1 1 d . . . . .
H104 H 0.767712 0.544541 0.275006 0.027 Uiso 1 1 calc R U . . .
C100 C 0.7538(8) 0.6134(6) 0.4855(5) 0.0117(17) Uani 1 1 d . . . . .
C118 C 0.6407(8) 0.5844(6) 0.6675(5) 0.0119(17) Uani 1 1 d . U . . .
C105 C 0.7628(8) 0.5531(6) 0.4117(6) 0.0151(18) Uani 1 1 d . . . . .
H105 H 0.770240 0.487600 0.420500 0.018 Uiso 1 1 calc R U . . .
C211 C 0.2336(8) 0.0895(6) 1.0776(5) 0.0122(16) Uani 1 1 d . U . . .
H211 H 0.251516 0.025691 1.073214 0.015 Uiso 1 1 calc R U . . .
C103 C 0.7498(9) 0.6820(8) 0.3126(6) 0.024(2) Uani 1 1 d . . . . .
H103 H 0.747498 0.705244 0.253156 0.029 Uiso 1 1 calc R U . . .
C119 C 0.5598(9) 0.6511(7) 0.6518(6) 0.0194(19) Uani 1 1 d . . . . .
H119 H 0.567997 0.687168 0.598493 0.023 Uiso 1 1 calc R U . . .
C102 C 0.7419(9) 0.7436(7) 0.3858(6) 0.022(2) Uani 1 1 d . . . . .
H102 H 0.734723 0.808995 0.376490 0.026 Uiso 1 1 calc R U . . .

loop_
_atom_site_aniso_label
_atom_site_aniso_U_11
_atom_site_aniso_U_22
_atom_site_aniso_U_33
_atom_site_aniso_U_23
_atom_site_aniso_U_13
_atom_site_aniso_U_12
Pt1 0.0162(3) 0.0053(2) 0.0118(2) -0.00212(16) -0.00269(17) 0.00027(17)
Pt2 0.0158(3) 0.0071(2) 0.0146(2) 0.00359(17) -0.00163(17) -0.00177(18)
Br20 0.0341(6) 0.0161(5) 0.0207(5) 0.0003(4) -0.0030(4) -0.0009(4)
Br11 0.0369(6) 0.0169(5) 0.0207(5) 0.0022(4) -0.0066(4) 0.0017(4)
Br21 0.0224(5) 0.0218(5) 0.0388(6) 0.0062(4) 0.0014(4) 0.0006(4)
Br10 0.0308(6) 0.0354(6) 0.0344(6) -0.0056(5) 0.0019(4) 0.0059(5)
P2 0.0060(10) 0.0082(10) 0.0097(10) -0.0006(8) -0.0006(7) -0.0004(8)
P1 0.0089(10) 0.0068(10) 0.0126(10) 0.0000(8) -0.0015(8) -0.0011(8)
C201 0.015(4) 0.009(4) 0.015(4) 0.000(3) 0.003(3) 0.003(3)
C221 0.020(5) 0.012(4) 0.012(4) -0.004(3) -0.007(3) 0.003(4)
C115 0.028(5) 0.010(4) 0.009(4) -0.001(3) 0.006(3) 0.001(4)
C109 0.009(4) 0.018(5) 0.021(5) -0.008(4) -0.002(3) 0.001(4)
C108 0.017(5) 0.025(5) 0.011(4) -0.004(4) -0.002(3) 0.011(4)
C110 0.015(4) 0.010(4) 0.014(4) -0.003(3) 0.002(3) -0.001(3)
C112 0.018(4) 0.008(4) 0.008(4) 0.002(3) 0.000(3) 0.006(3)
C222 0.015(4) 0.009(4) 0.010(4) -0.003(3) 0.002(3) -0.003(3)
C116 0.026(5) 0.009(4) 0.010(4) -0.001(3) -0.005(3) -0.006(4)
C204 0.015(4) 0.009(4) 0.012(4) -0.001(3) -0.007(3) -0.006(3)
C203 0.011(4) 0.013(4) 0.015(4) 0.007(3) 0.000(3) 0.002(3)
C113 0.019(4) 0.006(4) 0.015(4) 0.003(3) 0.001(3) 0.001(3)
C219 0.009(4) 0.012(4) 0.016(4) 0.001(3) -0.002(3) -0.004(3)
C111 0.008(4) 0.017(5) 0.009(4) 0.004(3) 0.001(3) -0.001(3)
C220 0.012(4) 0.022(5) 0.021(5) 0.000(4) -0.006(3) 0.008(4)
C209 0.011(4) 0.019(5) 0.012(4) -0.008(3) 0.003(3) -0.002(4)
C107 0.017(4) 0.013(5) 0.015(4) 0.006(3) 0.004(3) 0.002(4)
C223 0.014(4) 0.012(4) 0.011(4) -0.003(3) 0.003(3) -0.001(3)
C114 0.023(5) 0.014(5) 0.022(5) -0.002(4) 0.005(4) 0.010(4)
C200 0.006(4) 0.009(4) 0.013(4) 0.002(3) -0.001(3) 0.001(3)
C207 0.008(4) 0.015(5) 0.013(4) 0.002(3) 0.000(3) -0.003(3)
C202 0.019(5) 0.013(4) 0.012(4) 0.000(3) 0.007(3) 0.006(4)
C217 0.014(4) 0.016(5) 0.020(5) -0.001(4) -0.002(3) 0.005(4)
C121 0.013(5) 0.021(5) 0.030(5) -0.005(4) 0.007(4) -0.001(4)
C210 0.011(4) 0.020(4) 0.018(4) 0.001(3) 0.000(3) 0.000(3)
C123 0.020(5) 0.015(5) 0.022(5) -0.002(4) 0.001(4) 0.004(4)
C205 0.013(4) 0.019(5) 0.010(4) -0.002(3) -0.003(3) 0.007(4)
C216 0.010(4) 0.014(5) 0.042(6) 0.004(4) -0.014(4) 0.003(4)
C212 0.004(4) 0.006(4) 0.018(4) 0.006(3) 0.002(3) 0.002(3)
C106 0.004(4) 0.010(4) 0.018(4) -0.003(3) 0.002(3) -0.002(3)
C214 0.020(5) 0.023(5) 0.012(4) -0.003(4) -0.006(3) -0.003(4)
C208 0.012(4) 0.011(4) 0.022(5) -0.005(3) 0.000(3) 0.002(3)
C215 0.016(5) 0.015(5) 0.029(5) 0.009(4) -0.009(4) -0.001(4)
C206 0.006(3) 0.009(3) 0.009(3) -0.002(3) -0.002(3) -0.003(3)
C122 0.023(5) 0.021(5) 0.020(5) 0.002(4) 0.008(4) 0.004(4)
C213 0.014(4) 0.019(5) 0.016(4) -0.003(3) 0.003(3) 0.002(4)
C218 0.012(4) 0.010(4) 0.012(4) 0.000(3) 0.001(3) -0.001(3)
C101 0.008(4) 0.016(5) 0.026(5) -0.002(4) -0.005(3) -0.004(3)
C120 0.012(5) 0.024(5) 0.036(6) 0.001(4) 0.005(4) 0.008(4)
C117 0.016(4) 0.014(5) 0.016(4) 0.002(3) 0.000(3) 0.002(4)
C104 0.019(5) 0.024(5) 0.019(5) 0.003(4) 0.002(4) -0.005(4)
C100 0.010(4) 0.012(4) 0.013(4) 0.004(3) -0.002(3) 0.002(3)
C118 0.009(3) 0.009(3) 0.016(3) -0.003(3) -0.001(3) -0.003(3)
C105 0.008(4) 0.011(4) 0.023(5) -0.004(3) -0.004(3) -0.003(3)
C211 0.007(4) 0.009(4) 0.019(4) -0.004(3) 0.002(3) -0.004(3)
C103 0.015(5) 0.035(6) 0.019(5) 0.006(4) -0.010(4) -0.003(4)
C119 0.015(5) 0.025(5) 0.018(5) -0.004(4) -0.004(3) 0.006(4)
C102 0.016(5) 0.016(5) 0.034(5) 0.009(4) -0.008(4) 0.004(4)

loop_
_atom_type_symbol
_atom_type_description
_atom_type_scat_dispersion_real
_atom_type_scat_dispersion_imag
_atom_type_scat_source
C C 0.0033 0.0016 'International Tables Vol C Tables 4.2.6.8 and 6.1.1.4'
H H 0.0000 0.0000 'International Tables Vol C Tables 4.2.6.8 and 6.1.1.4'
Br Br -0.2901 2.4595 'International Tables Vol C Tables 4.2.6.8 and 6.1.1.4'
P P 0.1023 0.0942 'International Tables Vol C Tables 4.2.6.8 and 6.1.1.4'
Pt Pt -1.7033 8.3905 'International Tables Vol C Tables 4.2.6.8 and 6.1.1.4'

loop_
_geom_angle_atom_site_label_1
_geom_angle_atom_site_label_2
_geom_angle_atom_site_label_3
_geom_angle
_geom_angle_site_symmetry_1
_geom_angle_site_symmetry_3
_geom_angle_publ_flag
Br11 Pt1 Br11 180.00(5) 2_676 . ?
Br10 Pt1 Br11 90.49(4) 2_676 2_676 ?
Br10 Pt1 Br11 90.49(4) . . ?
Br10 Pt1 Br11 89.51(4) . 2_676 ?
Br10 Pt1 Br11 89.51(4) 2_676 . ?
Br10 Pt1 Br10 180.0 . 2_676 ?
Br20 Pt2 Br20 180.0 . 2_567 ?
Br21 Pt2 Br20 88.71(4) . 2_567 ?
Br21 Pt2 Br20 91.29(4) . . ?
Br21 Pt2 Br20 88.71(4) 2_567 . ?
Br21 Pt2 Br20 91.29(4) 2_567 2_567 ?
Br21 Pt2 Br21 180.0 . 2_567 ?
C200 P2 C206 109.1(4) . . ?
C200 P2 C218 109.7(4) . . ?
C212 P2 C200 110.0(4) . . ?
C212 P2 C206 112.4(4) . . ?
C212 P2 C218 107.7(4) . . ?
C206 P2 C218 107.9(4) . . ?
C112 P1 C106 110.7(4) . . ?
C112 P1 C100 108.4(4) . . ?
C106 P1 C100 109.9(4) . . ?
C118 P1 C112 106.8(4) . . ?
C118 P1 C106 108.3(4) . . ?
C118 P1 C100 112.7(4) . . ?
C200 C201 H201 119.9 . . ?
C202 C201 H201 119.9 . . ?
C202 C201 C200 120.3(8) . . ?
C222 C221 H221 119.9 . . ?
C222 C221 C220 120.1(8) . . ?
C220 C221 H221 119.9 . . ?
C116 C115 H115 120.1 . . ?
C114 C115 H115 120.1 . . ?
C114 C115 C116 119.8(8) . . ?
C108 C109 H109 119.8 . . ?
C110 C109 H109 119.8 . . ?
C110 C109 C108 120.3(8) . . ?
C109 C108 H108 120.5 . . ?
C107 C108 C109 119.1(8) . . ?
C107 C108 H108 120.5 . . ?
C109 C110 H110 119.9 . . ?
C109 C110 C111 120.3(8) . . ?
C111 C110 H110 119.9 . . ?
C113 C112 P1 122.4(7) . . ?
C113 C112 C117 119.9(8) . . ?
C117 C112 P1 117.6(6) . . ?
C221 C222 H222 120.0 . . ?
C221 C222 C223 120.0(8) . . ?
C223 C222 H222 120.0 . . ?
C115 C116 H116 120.1 . . ?
C117 C116 C115 119.8(8) . . ?
C117 C116 H116 120.1 . . ?
C203 C204 H204 120.1 . . ?
C205 C204 H204 120.1 . . ?
C205 C204 C203 119.8(8) . . ?
C204 C203 H203 119.8 . . ?
C202 C203 C204 120.3(8) . . ?
C202 C203 H203 119.8 . . ?
C112 C113 H113 120.2 . . ?
C112 C113 C114 119.7(8) . . ?
C114 C113 H113 120.2 . . ?
C220 C219 H219 120.3 . . ?
C220 C219 C218 119.5(8) . . ?
C218 C219 H219 120.3 . . ?
C110 C111 H111 120.2 . . ?
C110 C111 C106 119.6(8) . . ?
C106 C111 H111 120.2 . . ?
C221 C220 C219 120.4(8) . . ?
C221 C220 H220 119.8 . . ?
C219 C220 H220 119.8 . . ?
C210 C209 H209 119.4 . . ?
C208 C209 H209 119.4 . . ?
C208 C209 C210 121.1(8) . . ?
C108 C107 H107 119.6 . . ?
C106 C107 C108 120.8(8) . . ?
C106 C107 H107 119.6 . . ?
C222 C223 H223 120.0 . . ?
C222 C223 C218 120.0(8) . . ?
C218 C223 H223 120.0 . . ?
C115 C114 C113 120.4(8) . . ?
C115 C114 H114 119.8 . . ?
C113 C114 H114 119.8 . . ?
C201 C200 P2 118.4(6) . . ?
C201 C200 C205 119.8(8) . . ?
C205 C200 P2 121.8(6) . . ?
C208 C207 H207 120.2 . . ?
C208 C207 C206 119.6(8) . . ?
C206 C207 H207 120.2 . . ?
C201 C202 C203 119.8(8) . . ?
C201 C202 H202 120.1 . . ?
C203 C202 H202 120.1 . . ?
C216 C217 H217 120.4 . . ?
C216 C217 C212 119.2(8) . . ?
C212 C217 H217 120.4 . . ?
C122 C121 H121 119.6 . . ?
C120 C121 H121 119.6 . . ?
C120 C121 C122 120.8(9) . . ?
C209 C210 H210 120.5 . . ?
C211 C210 C209 119.0(8) . . ?
C211 C210 H210 120.5 . . ?
C122 C123 H123 119.7 . . ?
C122 C123 C118 120.5(8) . . ?
C118 C123 H123 119.7 . . ?
C204 C205 C200 120.0(8) . . ?
C204 C205 H205 120.0 . . ?
C200 C205 H205 120.0 . . ?
C217 C216 H216 119.7 . . ?
C215 C216 C217 120.6(9) . . ?
C215 C216 H216 119.7 . . ?
C217 C212 P2 121.8(6) . . ?
C213 C212 P2 118.5(6) . . ?
C213 C212 C217 119.6(7) . . ?
C111 C106 P1 120.9(6) . . ?
C107 C106 P1 119.2(7) . . ?
C107 C106 C111 119.9(7) . . ?
C215 C214 H214 120.0 . . ?
C215 C214 C213 119.9(8) . . ?
C213 C214 H214 120.0 . . ?
C209 C208 H208 119.8 . . ?
C207 C208 C209 120.5(8) . . ?
C207 C208 H208 119.8 . . ?
C216 C215 H215 119.8 . . ?
C214 C215 C216 120.4(8) . . ?
C214 C215 H215 119.8 . . ?
C207 C206 P2 120.7(6) . . ?
C211 C206 P2 120.0(6) . . ?
C211 C206 C207 119.2(7) . . ?
C121 C122 H122 120.4 . . ?
C123 C122 C121 119.1(9) . . ?
C123 C122 H122 120.4 . . ?
C212 C213 C214 120.2(8) . . ?
C212 C213 H213 119.9 . . ?
C214 C213 H213 119.9 . . ?
C219 C218 P2 121.7(6) . . ?
C219 C218 C223 119.9(8) . . ?
C223 C218 P2 118.0(6) . . ?
C100 C101 H101 120.1 . . ?
C102 C101 H101 120.1 . . ?
C102 C101 C100 119.8(8) . . ?
C121 C120 H120 119.6 . . ?
C121 C120 C119 120.8(9) . . ?
C119 C120 H120 119.6 . . ?
C112 C117 H117 119.9 . . ?
C116 C117 C112 120.3(8) . . ?
C116 C117 H117 119.9 . . ?
C105 C104 H104 120.3 . . ?
C105 C104 C103 119.5(9) . . ?
C103 C104 H104 120.3 . . ?
C101 C100 P1 121.3(6) . . ?
C105 C100 P1 119.1(7) . . ?
C105 C100 C101 119.2(8) . . ?
C123 C118 P1 117.5(6) . . ?
C119 C118 P1 123.1(7) . . ?
C119 C118 C123 119.1(8) . . ?
C104 C105 C100 120.9(9) . . ?
C104 C105 H105 119.6 . . ?
C100 C105 H105 119.6 . . ?
C210 C211 C206 120.5(8) . . ?
C210 C211 H211 119.7 . . ?
C206 C211 H211 119.7 . . ?
C104 C103 H103 119.8 . . ?
C102 C103 C104 120.4(9) . . ?
C102 C103 H103 119.8 . . ?
C120 C119 C118 119.7(9) . . ?
C120 C119 H119 120.2 . . ?
C118 C119 H119 120.2 . . ?
C101 C102 C103 120.3(9) . . ?
C101 C102 H102 119.9 . . ?
C103 C102 H102 119.9 . . ?

loop_
_geom_bond_atom_site_label_1
_geom_bond_atom_site_label_2
_geom_bond_distance
_geom_bond_site_symmetry_2
_geom_bond_publ_flag
Pt1 Br11 2.4285(14) . ?
Pt1 Br11 2.4285(14) 2_676 ?
Pt1 Br10 2.3877(17) 2_676 ?
Pt1 Br10 2.3877(17) . ?
Pt2 Br20 2.4260(14) . ?
Pt2 Br20 2.4260(14) 2_567 ?
Pt2 Br21 2.4150(17) . ?
Pt2 Br21 2.4151(17) 2_567 ?
P2 C200 1.784(8) . ?
P2 C212 1.781(8) . ?
P2 C206 1.785(8) . ?
P2 C218 1.796(9) . ?
P1 C112 1.783(8) . ?
P1 C106 1.795(8) . ?
P1 C100 1.804(8) . ?
P1 C118 1.779(8) . ?
C201 H201 0.9500 . ?
C201 C200 1.386(11) . ?
C201 C202 1.380(12) . ?
C221 H221 0.9500 . ?
C221 C222 1.378(12) . ?
C221 C220 1.379(13) . ?
C115 H115 0.9500 . ?
C115 C116 1.397(13) . ?
C115 C114 1.379(13) . ?
C109 H109 0.9500 . ?
C109 C108 1.406(13) . ?
C109 C110 1.369(12) . ?
C108 H108 0.9500 . ?
C108 C107 1.371(12) . ?
C110 H110 0.9500 . ?
C110 C111 1.371(11) . ?
C112 C113 1.382(12) . ?
C112 C117 1.395(12) . ?
C222 H222 0.9500 . ?
C222 C223 1.381(12) . ?
C116 H116 0.9500 . ?
C116 C117 1.376(12) . ?
C204 H204 0.9500 . ?
C204 C203 1.389(12) . ?
C204 C205 1.381(12) . ?
C203 H203 0.9500 . ?
C203 C202 1.382(12) . ?
C113 H113 0.9500 . ?
C113 C114 1.390(12) . ?
C219 H219 0.9500 . ?
C219 C220 1.384(12) . ?
C219 C218 1.386(12) . ?
C111 H111 0.9500 . ?
C111 C106 1.406(12) . ?
C220 H220 0.9500 . ?
C209 H209 0.9500 . ?
C209 C210 1.388(13) . ?
C209 C208 1.370(13) . ?
C107 H107 0.9500 . ?
C107 C106 1.368(12) . ?
C223 H223 0.9500 . ?
C223 C218 1.391(12) . ?
C114 H114 0.9500 . ?
C200 C205 1.389(12) . ?
C207 H207 0.9500 . ?
C207 C208 1.364(12) . ?
C207 C206 1.411(12) . ?
C202 H202 0.9500 . ?
C217 H217 0.9500 . ?
C217 C216 1.383(12) . ?
C217 C212 1.394(11) . ?
C121 H121 0.9500 . ?
C121 C122 1.384(13) . ?
C121 C120 1.358(14) . ?
C210 H210 0.9500 . ?
C210 C211 1.376(12) . ?
C123 H123 0.9500 . ?
C123 C122 1.377(12) . ?
C123 C118 1.403(12) . ?
C205 H205 0.9500 . ?
C216 H216 0.9500 . ?
C216 C215 1.379(14) . ?
C212 C213 1.386(12) . ?
C214 H214 0.9500 . ?
C214 C215 1.365(13) . ?
C214 C213 1.387(12) . ?
C208 H208 0.9500 . ?
C215 H215 0.9500 . ?
C206 C211 1.392(12) . ?
C122 H122 0.9500 . ?
C213 H213 0.9500 . ?
C101 H101 0.9500 . ?
C101 C100 1.406(12) . ?
C101 C102 1.374(13) . ?
C120 H120 0.9500 . ?
C120 C119 1.382(13) . ?
C117 H117 0.9500 . ?
C104 H104 0.9500 . ?
C104 C105 1.378(13) . ?
C104 C103 1.387(14) . ?
C100 C105 1.382(12) . ?
C118 C119 1.383(12) . ?
C105 H105 0.9500 . ?
C211 H211 0.9500 . ?
C103 H103 0.9500 . ?
C103 C102 1.382(14) . ?
C119 H119 0.9500 . ?
C102 H102 0.9500 . ?

loop_
_geom_torsion_atom_site_label_1
_geom_torsion_atom_site_label_2
_geom_torsion_atom_site_label_3
_geom_torsion_atom_site_label_4
_geom_torsion
_geom_torsion_site_symmetry_1
_geom_torsion_site_symmetry_2
_geom_torsion_site_symmetry_3
_geom_torsion_site_symmetry_4
_geom_torsion_publ_flag
P2 C200 C205 C204 178.0(6) . . . . ?
P2 C212 C213 C214 -178.1(7) . . . . ?
P2 C206 C211 C210 176.2(6) . . . . ?
P1 C112 C113 C114 -176.5(6) . . . . ?
P1 C112 C117 C116 173.9(6) . . . . ?
P1 C100 C105 C104 -173.6(7) . . . . ?
P1 C118 C119 C120 -173.6(7) . . . . ?
C201 C200 C205 C204 -0.5(12) . . . . ?
C221 C222 C223 C218 -1.3(12) . . . . ?
C115 C116 C117 C112 2.8(12) . . . . ?
C109 C108 C107 C106 0.7(13) . . . . ?
C109 C110 C111 C106 -0.7(13) . . . . ?
C108 C109 C110 C111 2.6(13) . . . . ?
C108 C107 C106 P1 -176.9(6) . . . . ?
C108 C107 C106 C111 1.1(13) . . . . ?
C110 C109 C108 C107 -2.6(13) . . . . ?
C110 C111 C106 P1 176.9(6) . . . . ?
C110 C111 C106 C107 -1.1(12) . . . . ?
C112 P1 C106 C111 130.5(7) . . . . ?
C112 P1 C106 C107 -51.5(8) . . . . ?
C112 P1 C100 C101 176.6(7) . . . . ?
C112 P1 C100 C105 -10.7(8) . . . . ?
C112 P1 C118 C123 45.7(7) . . . . ?
C112 P1 C118 C119 -141.1(7) . . . . ?
C112 C113 C114 C115 2.9(13) . . . . ?
C222 C221 C220 C219 2.1(13) . . . . ?
C222 C223 C218 P2 -171.7(6) . . . . ?
C222 C223 C218 C219 1.3(12) . . . . ?
C116 C115 C114 C113 -3.3(13) . . . . ?
C204 C203 C202 C201 1.7(12) . . . . ?
C203 C204 C205 C200 1.1(12) . . . . ?
C113 C112 C117 C116 -3.2(12) . . . . ?
C220 C221 C222 C223 -0.4(12) . . . . ?
C220 C219 C218 P2 173.1(6) . . . . ?
C220 C219 C218 C223 0.4(12) . . . . ?
C209 C210 C211 C206 1.5(12) . . . . ?
C114 C115 C116 C117 0.5(12) . . . . ?
C200 P2 C212 C217 -106.6(7) . . . . ?
C200 P2 C212 C213 71.6(8) . . . . ?
C200 P2 C206 C207 62.9(7) . . . . ?
C200 P2 C206 C211 -112.8(7) . . . . ?
C200 P2 C218 C219 15.4(8) . . . . ?
C200 P2 C218 C223 -171.8(6) . . . . ?
C200 C201 C202 C203 -1.1(13) . . . . ?
C207 C206 C211 C210 0.4(12) . . . . ?
C202 C201 C200 P2 -178.1(6) . . . . ?
C202 C201 C200 C205 0.5(12) . . . . ?
C217 C216 C215 C214 0.0(15) . . . . ?
C217 C212 C213 C214 0.1(13) . . . . ?
C121 C120 C119 C118 -0.7(14) . . . . ?
C210 C209 C208 C207 1.4(13) . . . . ?
C123 C118 C119 C120 -0.4(13) . . . . ?
C205 C204 C203 C202 -1.7(12) . . . . ?
C216 C217 C212 P2 178.4(7) . . . . ?
C216 C217 C212 C213 0.2(13) . . . . ?
C212 P2 C200 C201 -63.3(7) . . . . ?
C212 P2 C200 C205 118.1(7) . . . . ?
C212 P2 C206 C207 -59.3(7) . . . . ?
C212 P2 C206 C211 124.9(6) . . . . ?
C212 P2 C218 C219 135.1(7) . . . . ?
C212 P2 C218 C223 -52.1(7) . . . . ?
C212 C217 C216 C215 -0.3(14) . . . . ?
C106 P1 C112 C113 -9.5(8) . . . . ?
C106 P1 C112 C117 173.5(6) . . . . ?
C106 P1 C100 C101 -62.3(8) . . . . ?
C106 P1 C100 C105 110.4(7) . . . . ?
C106 P1 C118 C123 -73.6(7) . . . . ?
C106 P1 C118 C119 99.6(8) . . . . ?
C208 C209 C210 C211 -2.4(13) . . . . ?
C208 C207 C206 P2 -177.1(6) . . . . ?
C208 C207 C206 C211 -1.4(12) . . . . ?
C215 C214 C213 C212 -0.4(14) . . . . ?
C206 P2 C200 C201 173.0(6) . . . . ?
C206 P2 C200 C205 -5.5(8) . . . . ?
C206 P2 C212 C217 15.1(9) . . . . ?
C206 P2 C212 C213 -166.7(7) . . . . ?
C206 P2 C218 C219 -103.4(7) . . . . ?
C206 P2 C218 C223 69.5(7) . . . . ?
C206 C207 C208 C209 0.5(12) . . . . ?
C122 C121 C120 C119 1.5(15) . . . . ?
C122 C123 C118 P1 174.3(7) . . . . ?
C122 C123 C118 C119 0.8(13) . . . . ?
C213 C214 C215 C216 0.4(14) . . . . ?
C218 P2 C200 C201 55.0(7) . . . . ?
C218 P2 C200 C205 -123.5(7) . . . . ?
C218 P2 C212 C217 133.9(7) . . . . ?
C218 P2 C212 C213 -47.9(8) . . . . ?
C218 P2 C206 C207 -178.0(6) . . . . ?
C218 P2 C206 C211 6.3(8) . . . . ?
C218 C219 C220 C221 -2.1(13) . . . . ?
C101 C100 C105 C104 -0.7(12) . . . . ?
C120 C121 C122 C123 -1.1(14) . . . . ?
C117 C112 C113 C114 0.4(12) . . . . ?
C104 C103 C102 C101 -0.4(14) . . . . ?
C100 P1 C112 C113 111.0(7) . . . . ?
C100 P1 C112 C117 -66.0(7) . . . . ?
C100 P1 C106 C111 10.9(8) . . . . ?
C100 P1 C106 C107 -171.2(7) . . . . ?
C100 P1 C118 C123 164.6(6) . . . . ?
C100 P1 C118 C119 -22.1(8) . . . . ?
C100 C101 C102 C103 -0.6(13) . . . . ?
C118 P1 C112 C113 -127.3(7) . . . . ?
C118 P1 C112 C117 55.7(7) . . . . ?
C118 P1 C106 C111 -112.7(7) . . . . ?
C118 P1 C106 C107 65.3(8) . . . . ?
C118 P1 C100 C101 58.6(8) . . . . ?
C118 P1 C100 C105 -128.7(7) . . . . ?
C118 C123 C122 C121 0.0(14) . . . . ?
C105 C104 C103 C102 0.8(14) . . . . ?
C103 C104 C105 C100 -0.2(13) . . . . ?
C102 C101 C100 P1 173.9(7) . . . . ?
C102 C101 C100 C105 1.1(12) . . . . ?
